data_1566670
loop_
_publ_author_name
'Nguyen, Vu T.'
'Haug, Graham C.'
'Nguyen, Viet D.'
'Vuong, Ngan T. H.'
'Karki, Guna B.'
'Arman, Hadi'
'Larionov, Oleg V.'

_publ_section_title
;
 Functional Group Divergence and the Structural Basis of Acridine
 Photocatalysis Revealed by Direct Decarboxysulfonylation
;
_journal_name_full 'Chemical Science'
_journal_paper_doi 10.1039/D2SC00789D
_journal_year 2022
_chemical_formula_moiety 'C15 H20 Cl N O3 S'
_chemical_formula_sum 'C15 H20 Cl N O3 S'
_chemical_formula_weight 329.83
_space_group_crystal_system triclinic
_space_group_IT_number 2
_space_group_name_Hall '-P 1'
_space_group_name_H-M_alt 'P -1'
_atom_sites_solution_hydrogens mixed
_atom_sites_solution_primary dual
_audit_creation_date 2020-06-17
_audit_creation_method
;
Olex2 1.3-ac4
(compiled 2019.10.09 svn.r3662 for Rigaku Oxford Diffraction, GUI svn.r5959)
;
_audit_update_record
;
2020-11-05 deposited with the CCDC.	2022-03-21 downloaded from the CCDC.
;
_cell_angle_alpha 89.487(2)
_cell_angle_beta 85.132(2)
_cell_angle_gamma 82.136(2)
_cell_formula_units_Z 2
_cell_length_a 5.01880(10)
_cell_length_b 9.6241(2)
_cell_length_c 16.1198(4)
_cell_measurement_reflns_used 7974
_cell_measurement_temperature 99.99(10)
_cell_measurement_theta_max 76.2340
_cell_measurement_theta_min 2.7280
_cell_volume 768.50(3)
_computing_cell_refinement 'CrysAlisPro 1.171.40.63a (Rigaku OD, 2019)'
_computing_data_collection 'CrysAlisPro 1.171.40.63a (Rigaku OD, 2019)'
_computing_data_reduction 'CrysAlisPro 1.171.40.63a (Rigaku OD, 2019)'
_computing_molecular_graphics 'Olex2 1.3-ac4 (Dolomanov et al., 2009)'
_computing_publication_material 'Olex2 1.3-ac4 (Dolomanov et al., 2009)'
_computing_structure_refinement 'ShelXL 2018/3 (Sheldrick, 2015)'
_computing_structure_solution 'ShelXT n/a (Sheldrick, 2015)'
_diffrn_ambient_environment N~2~
_diffrn_ambient_temperature 99.99(10)
_diffrn_detector 'Hybrid Pixel Array Detector'
_diffrn_detector_area_resol_mean 10.0000
_diffrn_detector_type HyPix
_diffrn_measured_fraction_theta_full 0.997
_diffrn_measured_fraction_theta_max 0.949
_diffrn_measurement_details
;
List of Runs (angles in degrees, time in seconds):

  # Type    Start    End  Width  t~exp~   \w     \q     \k     \f   Frames
#--------------------------------------------------------------------------
  1  \w     34.00  95.00   0.50    0.05    --   46.62-125.00 152.00  122
  2  \w     34.00 111.00   0.50    0.05    --  106.69-125.00 152.00  154
  3  \w     34.00 101.00   0.50    0.05    --  106.69 -77.00   0.00  134
  4  \w     45.00 126.00   0.50    0.05    --  106.69-145.00 -15.00  162
  5  \w     45.00 107.00   0.50    0.05    --   46.62-145.00 -15.00  124
  6  \w     34.00 111.00   0.50    0.05    --  106.69-125.00-120.00  154
  7  \w     34.00 101.00   0.50    0.05    --  106.69 -77.00-150.00  134
  8  \w     34.00 105.00   0.50    0.05    --  106.69 -94.00 -30.00  142
  9  \w     34.00 105.00   0.50    0.05    --  106.69 -94.00   0.00  142
 10  \w     34.00  71.00   0.50    0.05    --  106.69 -61.00 150.00   74
 11  \w     34.00 101.00   0.50    0.05    --  106.69 -77.00 150.00  134
 12  \w     34.00  71.00   0.50    0.05    --  106.69 -61.00  30.00   74
 13  \w    101.00 178.00   0.50    0.05    --  106.69  77.00-150.00  154
 14  \w     95.00 178.00   0.50    0.05    --  106.69 125.00-129.00  166
 15  \w     91.00 178.00   0.50    0.05    --  106.69  30.00-180.00  174
 16  \w     81.00 170.00   0.50    0.05    --  106.69 145.00  37.00  178
 17  \w    101.00 178.00   0.50    0.05    --  106.69  77.00  90.00  154
 18  \w    -51.00 -16.00   0.50    0.05    --  -88.50  45.00   0.00   70
 19  \w    -51.00 -16.00   0.50    0.05    --  -88.50  45.00  30.00   70
 20  \w    -71.00 -15.00   0.50    0.05    --  -88.50  61.00  90.00  112
 21  \w   -101.00 -23.00   0.50    0.05    --  -46.62 145.00  37.00  156
 22  \w    -86.00 -15.00   0.50    0.05    --  -88.50 125.00-129.00  142
 23  \w    -51.00 -16.00   0.50    0.05    --  -88.50  45.00-180.00   70
 24  \w    -86.00 -13.00   0.50    0.05    --  -46.62 125.00-129.00  146
 25  \w   -120.00 -32.00   0.50    0.05    --  -46.62 -37.00 -60.00  176
 26  \w   -119.00 -60.00   0.50    0.05    --  -46.62-145.00 -15.00  118
 27  \w   -119.00 -83.00   0.50    0.05    --  -46.62 -57.00 120.00   72
 28  \w   -119.00 -83.00   0.50    0.05    --  -46.62 -57.00 150.00   72
 29  \w   -120.00 -32.00   0.50    0.05    --  -46.62 -37.00 120.00  176
 30  \w   -119.00 -73.00   0.50    0.05    --  -46.62-125.00 152.00   92
 31  \w   -119.00 -83.00   0.50    0.05    --  -46.62 -57.00-120.00   72
 32  \w   -119.00 -83.00   0.50    0.05    --  -46.62 -57.00-180.00   72
 33  \w   -120.00 -32.00   0.50    0.05    --  -46.62 -37.00-150.00  176
 34  \w   -119.00 -83.00   0.50    0.05    --  -46.62 -57.00 -90.00   72
 35  \w   -120.00 -32.00   0.50    0.05    --  -46.62 -37.00 -90.00  176
 36  \w   -120.00 -32.00   0.50    0.05    --  -46.62 -37.00  30.00  176
 37  \w   -120.00 -52.00   0.50    0.05    --  -46.62 -37.00  60.00  136
 38  \w   -119.00 -83.00   0.50    0.05    --  -46.62 -57.00  60.00   72
 39  \w   -152.00 -60.00   0.50    0.05    --  -88.50-145.00 -15.00  184
 40  \w   -160.00 -91.00   0.50    0.05    --  -88.50 -61.00  30.00  138
 41  \w   -160.00-100.00   0.50    0.05    --  -88.50 -94.00   0.00  120
 42  \w   -163.00 -73.00   0.50    0.05    --  -88.50 -30.00-150.00  180
 43  \w   -160.00-101.00   0.50    0.05    --  -88.50 -77.00-180.00  118
;
_diffrn_measurement_device 'four-circle diffractometer'
_diffrn_measurement_device_type 'XtaLAB Synergy, Dualflex, HyPix'
_diffrn_measurement_method '\w scans'
_diffrn_orient_matrix_type 'CrysAlisPro convention (1999,Acta A55,543-557)'
_diffrn_orient_matrix_UB_11 -0.0131563000
_diffrn_orient_matrix_UB_12 -0.0240891000
_diffrn_orient_matrix_UB_13 -0.0938319000
_diffrn_orient_matrix_UB_21 0.0956847000
_diffrn_orient_matrix_UB_22 0.1433082000
_diffrn_orient_matrix_UB_23 -0.0187491000
_diffrn_orient_matrix_UB_31 0.2956050000
_diffrn_orient_matrix_UB_32 -0.0706753000
_diffrn_orient_matrix_UB_33 -0.0066266000
_diffrn_radiation_monochromator mirror
_diffrn_radiation_probe x-ray
_diffrn_radiation_type 'Cu K\a'
_diffrn_radiation_wavelength 1.54184
_diffrn_reflns_av_R_equivalents 0.0384
_diffrn_reflns_av_unetI/netI 0.0271
_diffrn_reflns_Laue_measured_fraction_full 0.997
_diffrn_reflns_Laue_measured_fraction_max 0.949
_diffrn_reflns_limit_h_max 6
_diffrn_reflns_limit_h_min -5
_diffrn_reflns_limit_k_max 12
_diffrn_reflns_limit_k_min -12
_diffrn_reflns_limit_l_max 20
_diffrn_reflns_limit_l_min -20
_diffrn_reflns_number 14635
_diffrn_reflns_point_group_measured_fraction_full 0.997
_diffrn_reflns_point_group_measured_fraction_max 0.949
_diffrn_reflns_theta_full 67.684
_diffrn_reflns_theta_max 76.472
_diffrn_reflns_theta_min 2.751
_diffrn_source 'micro-focus sealed X-ray tube'
_diffrn_source_type 'PhotonJet (Cu) X-ray Source'
_exptl_absorpt_coefficient_mu 3.554
_exptl_absorpt_correction_T_max 1.000
_exptl_absorpt_correction_T_min 0.601
_exptl_absorpt_correction_type gaussian
_exptl_absorpt_process_details
;
CrysAlisPro 1.171.40.63a (Rigaku Oxford Diffraction, 2019)
Numerical absorption correction based on gaussian integration over
			a multifaceted crystal model
Empirical absorption correction using spherical harmonics,
 implemented in SCALE3 ABSPACK scaling algorithm.
;
_exptl_crystal_colour 'clear colourless'
_exptl_crystal_colour_lustre clear
_exptl_crystal_colour_primary colourless
_exptl_crystal_density_diffrn 1.425
_exptl_crystal_description block
_exptl_crystal_F_000 348
_exptl_crystal_size_max 0.199
_exptl_crystal_size_mid 0.13
_exptl_crystal_size_min 0.061
_refine_diff_density_max 0.338
_refine_diff_density_min -0.482
_refine_diff_density_rms 0.059
_refine_ls_extinction_method none
_refine_ls_goodness_of_fit_ref 1.062
_refine_ls_hydrogen_treatment mixed
_refine_ls_matrix_type full
_refine_ls_number_parameters 199
_refine_ls_number_reflns 3083
_refine_ls_number_restraints 0
_refine_ls_restrained_S_all 1.062
_refine_ls_R_factor_all 0.0366
_refine_ls_R_factor_gt 0.0347
_refine_ls_shift/su_max 0.000
_refine_ls_shift/su_mean 0.000
_refine_ls_structure_factor_coef Fsqd
_refine_ls_weighting_details 'w=1/[\s^2^(Fo^2^)+(0.0400P)^2^+0.5000P] where P=(Fo^2^+2Fc^2^)/3'
_refine_ls_weighting_scheme calc
_refine_ls_wR_factor_gt 0.0870
_refine_ls_wR_factor_ref 0.0883
_reflns_Friedel_coverage 0.000
_reflns_number_gt 2859
_reflns_number_total 3083
_reflns_threshold_expression 'I > 2\s(I)'
_cod_data_source_file d2sc00789d2.cif
_cod_data_source_block hpd124
_cod_database_code 1566670
_shelx_shelxl_version_number 2018/3
_chemical_oxdiff_formula 'C H O N Cl'
_chemical_oxdiff_usercomment VNY138-13
_shelx_space_group_comment
;
The symmetry employed for this shelxl refinement is uniquely defined
by the following loop, which should always be used as a source of
symmetry information in preference to the above space-group names.
They are only intended as comments.
;
_shelx_estimated_absorpt_t_max 0.812
_shelx_estimated_absorpt_t_min 0.538
_reflns_odcompleteness_completeness 99.96
_reflns_odcompleteness_iscentric 1
_reflns_odcompleteness_theta 66.97
_olex2_refinement_description
;
1. Fixed Uiso
 At 1.2 times of:
  All C(H) groups, All C(H,H) groups, All C(H,H,H) groups
2.a Secondary CH2 refined with riding coordinates:
 C12(H12A,H12B), C8(H8A,H8B), C13(H13A,H13B), C9(H9A,H9B), C11(H11A,H11B),
 C10(H10A,H10B)
2.b Aromatic/amide H refined with riding coordinates:
 C6(H6), C5(H5), C3(H3), C14(H14), C2(H2)
;
_olex2_exptl_crystal_mounting_method 'nylon loop'
_olex2_submission_special_instructions 'No special instructions were received'
_oxdiff_exptl_absorpt_empirical_details
;
Empirical correction (ABSPACK) includes:
- Absorption correction using spherical harmonics
- Frame scaling
;
_oxdiff_exptl_absorpt_empirical_full_max 1.443
_oxdiff_exptl_absorpt_empirical_full_min 0.743

loop_
_space_group_symop_operation_xyz
'x, y, z'
'-x, -y, -z'

loop_
_atom_site_label
_atom_site_type_symbol
_atom_site_fract_x
_atom_site_fract_y
_atom_site_fract_z
_atom_site_U_iso_or_equiv
_atom_site_adp_type
_atom_site_occupancy
_atom_site_site_symmetry_order
_atom_site_calc_flag
_atom_site_refinement_flags_posn
_atom_site_refinement_flags_adp
_atom_site_refinement_flags_occupancy
_atom_site_disorder_assembly
_atom_site_disorder_group
S1 S 1.29108(8) 0.08561(4) 0.70567(2) 0.01878(12) Uani 1 1 d . . . . .
Cl1 Cl -0.35633(8) 0.30700(4) 0.02985(2) 0.02364(12) Uani 1 1 d . . . . .
O3 O 1.4890(2) -0.02547(12) 0.66924(8) 0.0258(3) Uani 1 1 d . . . . .
O1 O 0.3682(2) 0.56813(12) 0.30473(8) 0.0239(3) Uani 1 1 d . . . . .
O2 O 1.0367(2) 0.04602(13) 0.73893(8) 0.0277(3) Uani 1 1 d . . . . .
N1 N 0.5094(3) 0.34107(15) 0.32986(9) 0.0198(3) Uani 1 1 d . . . . .
C7 C 0.3664(3) 0.44256(17) 0.28850(10) 0.0187(3) Uani 1 1 d . . . . .
C6 C -0.0404(3) 0.23780(17) 0.15535(11) 0.0206(3) Uani 1 1 d . . . . .
H6 H -0.086307 0.145917 0.150114 0.025 Uiso 1 1 calc R U . . .
C5 C 0.1288(3) 0.26675(17) 0.21512(10) 0.0194(3) Uani 1 1 d . . . . .
H5 H 0.198755 0.194293 0.250897 0.023 Uiso 1 1 calc R U . . .
C3 C 0.0941(3) 0.50623(18) 0.16925(11) 0.0212(3) Uani 1 1 d . . . . .
H3 H 0.141379 0.597985 0.173692 0.025 Uiso 1 1 calc R U . . .
C12 C 1.2239(3) 0.21944(17) 0.63106(11) 0.0204(3) Uani 1 1 d . . . . .
H12A H 1.106676 0.300356 0.658129 0.025 Uiso 1 1 calc R U . . .
H12B H 1.395502 0.251664 0.609394 0.025 Uiso 1 1 calc R U . . .
C4 C 0.1962(3) 0.40190(17) 0.22276(10) 0.0182(3) Uani 1 1 d . . . . .
C14 C 1.4477(4) 0.08091(18) 0.86217(11) 0.0240(4) Uani 1 1 d . . . . .
H14 H 1.596680 0.008935 0.864479 0.029 Uiso 1 1 calc R U . . .
C8 C 0.6796(3) 0.37711(17) 0.39318(10) 0.0197(3) Uani 1 1 d . . . . .
H8A H 0.568946 0.440519 0.434696 0.024 Uiso 1 1 calc R U . . .
H8B H 0.822677 0.428129 0.366681 0.024 Uiso 1 1 calc R U . . .
C13 C 1.4331(3) 0.17088(17) 0.78603(11) 0.0214(3) Uani 1 1 d . . . . .
H13A H 1.616562 0.189972 0.766034 0.026 Uiso 1 1 calc R U . . .
H13B H 1.320722 0.261715 0.799997 0.026 Uiso 1 1 calc R U . . .
C9 C 0.8096(3) 0.24854(17) 0.43729(10) 0.0204(3) Uani 1 1 d . . . . .
H9A H 0.928199 0.187132 0.396514 0.025 Uiso 1 1 calc R U . . .
H9B H 0.667620 0.194944 0.461931 0.025 Uiso 1 1 calc R U . . .
C1 C -0.1411(3) 0.34405(18) 0.10366(10) 0.0194(3) Uani 1 1 d . . . . .
C2 C -0.0752(3) 0.47903(18) 0.10957(11) 0.0221(4) Uani 1 1 d . . . . .
H2 H -0.144780 0.551108 0.073475 0.027 Uiso 1 1 calc R U . . .
C11 C 1.0857(3) 0.16747(17) 0.55886(11) 0.0211(3) Uani 1 1 d . . . . .
H11A H 0.936069 0.116722 0.580855 0.025 Uiso 1 1 calc R U . . .
H11B H 1.216703 0.101459 0.524062 0.025 Uiso 1 1 calc R U . . .
C10 C 0.9753(3) 0.29103(17) 0.50584(10) 0.0203(3) Uani 1 1 d . . . . .
H10A H 1.128155 0.335766 0.480026 0.024 Uiso 1 1 calc R U . . .
H10B H 0.860729 0.361449 0.542398 0.024 Uiso 1 1 calc R U . . .
C15 C 1.2654(4) 0.0964(2) 0.92580(12) 0.0291(4) Uani 1 1 d . . . . .
H15A H 1.277(4) 0.038(2) 0.9764(15) 0.035 Uiso 1 1 d . U . . .
H1 H 0.516(5) 0.257(3) 0.3167(14) 0.035 Uiso 1 1 d . U . . .
H15B H 1.112(5) 0.165(2) 0.9259(14) 0.035 Uiso 1 1 d . U . . .

loop_
_atom_site_aniso_label
_atom_site_aniso_U_11
_atom_site_aniso_U_22
_atom_site_aniso_U_33
_atom_site_aniso_U_23
_atom_site_aniso_U_13
_atom_site_aniso_U_12
S1 0.0193(2) 0.0162(2) 0.0224(2) 0.00241(15) -0.00870(15) -0.00382(15)
Cl1 0.0234(2) 0.0260(2) 0.0229(2) -0.00050(16) -0.00937(16) -0.00340(16)
O3 0.0289(7) 0.0192(6) 0.0300(7) -0.0028(5) -0.0125(5) 0.0003(5)
O1 0.0297(7) 0.0165(6) 0.0272(6) 0.0005(5) -0.0097(5) -0.0046(5)
O2 0.0230(6) 0.0303(7) 0.0331(7) 0.0103(5) -0.0105(5) -0.0110(5)
N1 0.0228(7) 0.0164(7) 0.0210(7) -0.0020(6) -0.0075(6) -0.0021(5)
C7 0.0177(8) 0.0199(8) 0.0182(8) 0.0005(6) -0.0011(6) -0.0022(6)
C6 0.0214(8) 0.0187(8) 0.0223(8) -0.0005(6) -0.0027(6) -0.0042(6)
C5 0.0206(8) 0.0184(8) 0.0192(8) 0.0022(6) -0.0040(6) -0.0015(6)
C3 0.0244(8) 0.0171(8) 0.0221(8) -0.0005(6) -0.0040(7) -0.0015(6)
C12 0.0231(8) 0.0166(8) 0.0231(8) 0.0023(6) -0.0082(7) -0.0043(6)
C4 0.0173(8) 0.0182(8) 0.0190(8) -0.0013(6) -0.0022(6) -0.0017(6)
C14 0.0262(9) 0.0221(8) 0.0244(9) -0.0002(7) -0.0103(7) -0.0009(7)
C8 0.0213(8) 0.0193(8) 0.0195(8) -0.0012(6) -0.0066(6) -0.0033(6)
C13 0.0230(8) 0.0194(8) 0.0233(8) -0.0016(7) -0.0072(7) -0.0043(6)
C9 0.0219(8) 0.0196(8) 0.0205(8) 0.0003(6) -0.0056(6) -0.0033(6)
C1 0.0174(8) 0.0238(8) 0.0177(8) -0.0024(6) -0.0040(6) -0.0031(6)
C2 0.0246(9) 0.0192(8) 0.0223(8) 0.0017(7) -0.0064(7) 0.0001(6)
C11 0.0223(8) 0.0184(8) 0.0240(9) 0.0000(7) -0.0081(7) -0.0036(6)
C10 0.0219(8) 0.0195(8) 0.0206(8) 0.0012(6) -0.0063(6) -0.0046(6)
C15 0.0321(10) 0.0298(10) 0.0264(10) 0.0009(8) -0.0062(8) -0.0049(8)

loop_
_atom_type_symbol
_atom_type_description
_atom_type_scat_dispersion_real
_atom_type_scat_dispersion_imag
_atom_type_scat_source
C C 0.0181 0.0091 'International Tables Vol C Tables 4.2.6.8 and 6.1.1.4'
H H 0.0000 0.0000 'International Tables Vol C Tables 4.2.6.8 and 6.1.1.4'
Cl Cl 0.3639 0.7018 'International Tables Vol C Tables 4.2.6.8 and 6.1.1.4'
N N 0.0311 0.0180 'International Tables Vol C Tables 4.2.6.8 and 6.1.1.4'
O O 0.0492 0.0322 'International Tables Vol C Tables 4.2.6.8 and 6.1.1.4'
S S 0.3331 0.5567 'International Tables Vol C Tables 4.2.6.8 and 6.1.1.4'

loop_
_exptl_crystal_face_index_h
_exptl_crystal_face_index_k
_exptl_crystal_face_index_l
_exptl_crystal_face_perp_dist
0 -6 4 0.0854
3 2 -2 0.0640
0 6 -4 0.0882
-3 -3 3 0.0476
3 -2 0 0.0972
0 -3 -9 0.0331
-3 2 1 0.0510
0 3 10 0.0227

loop_
_geom_angle_atom_site_label_1
_geom_angle_atom_site_label_2
_geom_angle_atom_site_label_3
_geom_angle
_geom_angle_site_symmetry_1
_geom_angle_site_symmetry_3
_geom_angle_publ_flag
O3 S1 C12 109.61(8) . . ?
O3 S1 C13 109.55(8) . . ?
O2 S1 O3 116.63(8) . . ?
O2 S1 C12 107.96(8) . . ?
O2 S1 C13 108.49(8) . . ?
C12 S1 C13 103.83(8) . . ?
C7 N1 C8 120.08(14) . . ?
O1 C7 N1 121.24(15) . . ?
O1 C7 C4 119.99(14) . . ?
N1 C7 C4 118.76(14) . . ?
C1 C6 C5 119.34(15) . . ?
C6 C5 C4 120.30(15) . . ?
C2 C3 C4 121.31(16) . . ?
C11 C12 S1 111.39(11) . . ?
C5 C4 C7 123.24(15) . . ?
C3 C4 C7 117.69(14) . . ?
C3 C4 C5 119.03(15) . . ?
C15 C14 C13 123.31(17) . . ?
N1 C8 C9 112.27(13) . . ?
C14 C13 S1 110.49(12) . . ?
C8 C9 C10 110.68(13) . . ?
C6 C1 Cl1 118.91(13) . . ?
C6 C1 C2 121.46(15) . . ?
C2 C1 Cl1 119.63(13) . . ?
C3 C2 C1 118.56(15) . . ?
C12 C11 C10 110.22(13) . . ?
C11 C10 C9 113.15(13) . . ?

loop_
_geom_bond_atom_site_label_1
_geom_bond_atom_site_label_2
_geom_bond_distance
_geom_bond_site_symmetry_2
_geom_bond_publ_flag
S1 O3 1.4476(13) . ?
S1 O2 1.4407(13) . ?
S1 C12 1.7723(17) . ?
S1 C13 1.7877(17) . ?
Cl1 C1 1.7438(16) . ?
O1 C7 1.240(2) . ?
N1 C7 1.338(2) . ?
N1 C8 1.458(2) . ?
C7 C4 1.503(2) . ?
C6 C5 1.391(2) . ?
C6 C1 1.382(2) . ?
C5 C4 1.397(2) . ?
C3 C4 1.391(2) . ?
C3 C2 1.386(2) . ?
C12 C11 1.526(2) . ?
C14 C13 1.497(2) . ?
C14 C15 1.311(3) . ?
C8 C9 1.518(2) . ?
C9 C10 1.529(2) . ?
C1 C2 1.390(2) . ?
C11 C10 1.528(2) . ?

loop_
_exptl_oxdiff_crystal_face_indexfrac_h
_exptl_oxdiff_crystal_face_indexfrac_k
_exptl_oxdiff_crystal_face_indexfrac_l
_exptl_oxdiff_crystal_face_x
_exptl_oxdiff_crystal_face_y
_exptl_oxdiff_crystal_face_z
0.3743 -5.6990 3.5739 -0.2030 -0.8479 0.4897
3.0406 1.8582 -2.4648 0.1465 0.6034 0.7838
0.0489 5.7779 -3.7993 0.2167 0.9039 -0.3687
-2.9100 -2.5229 2.8459 -0.1680 -0.6933 -0.7008
2.9120 -1.9699 0.0095 0.0082 -0.0038 1.0000
0.0457 -2.8130 -9.2497 0.9351 -0.2253 0.2736
-2.7620 2.2934 1.4039 -0.1506 0.0381 -0.9879
0.3191 2.6446 9.5115 -0.9604 0.2312 -0.1556
